data_7026001
loop_
_publ_author_name
'Han, Joon Soo'
'Sasamori, Takahiro'
'Mizuhata, Yoshiyuki'
'Tokitoh, Norihiro'

_publ_section_title
;
 Reactivity of an aryl-substituted silicon-silicon triple bond:
 1,2-disilabenzenes from the reactions of a 1,2-diaryldisilyne with
 alkynes.
;
_journal_issue 39
_journal_name_full 'Dalton transactions (Cambridge, England : 2003)'
_journal_page_first 9238
_journal_page_last 9240
_journal_paper_doi 10.1039/c0dt00115e
_journal_volume 39
_journal_year 2010
_chemical_formula_moiety 'C64 H138 O2 Si16, C7 H8, C6 H14 '
_chemical_formula_sum 'C77 H160 O2 Si16'
_chemical_formula_weight 1567.49
_chemical_name_systematic
;
?
;
_space_group_IT_number 2
_symmetry_cell_setting triclinic
_symmetry_Int_Tables_number 2
_symmetry_space_group_name_Hall '-P 1'
_symmetry_space_group_name_H-M 'P -1'
_atom_sites_solution_hydrogens geom
_atom_sites_solution_primary direct
_atom_sites_solution_secondary difmap
_audit_creation_method SHELXL-97
_cell_angle_alpha 92.6933(4)
_cell_angle_beta 111.9361(5)
_cell_angle_gamma 107.5178(12)
_cell_formula_units_Z 2
_cell_length_a 16.8221(2)
_cell_length_b 17.7685(2)
_cell_length_c 18.7611(2)
_cell_measurement_temperature 103(2)
_cell_measurement_theta_max 25.00
_cell_measurement_theta_min 2.78
_cell_volume 4879.28(11)
_computing_cell_refinement HKL2000
_computing_data_collection CrystalClear
_computing_data_reduction 'SHELXL-97 (Sheldrick, 1997)'
_computing_structure_refinement 'SHELXL-97 (Sheldrick, 1997)'
_computing_structure_solution SHELXS-97
_diffrn_ambient_temperature 103(2)
_diffrn_measured_fraction_theta_full 0.985
_diffrn_measured_fraction_theta_max 0.985
_diffrn_measurement_device_type 'RIGAKU Saturn70'
_diffrn_measurement_method \w
_diffrn_radiation_monochromator graphite
_diffrn_radiation_source 'fine-focus sealed tube'
_diffrn_radiation_type MoK\a
_diffrn_radiation_wavelength 0.71069
_diffrn_reflns_av_R_equivalents 0.0296
_diffrn_reflns_av_sigmaI/netI 0.0308
_diffrn_reflns_limit_h_max 19
_diffrn_reflns_limit_h_min -19
_diffrn_reflns_limit_k_max 19
_diffrn_reflns_limit_k_min -21
_diffrn_reflns_limit_l_max 22
_diffrn_reflns_limit_l_min -22
_diffrn_reflns_number 40744
_diffrn_reflns_theta_full 25.00
_diffrn_reflns_theta_max 25.00
_diffrn_reflns_theta_min 2.78
_exptl_absorpt_coefficient_mu 0.246
_exptl_absorpt_correction_T_max 0.9951
_exptl_absorpt_correction_T_min 0.9758
_exptl_absorpt_correction_type multi-scan
_exptl_absorpt_process_details 'Jacobson, R. (1998) Private communication'
_exptl_crystal_colour colorless
_exptl_crystal_density_diffrn 1.067
_exptl_crystal_density_method 'not measured'
_exptl_crystal_description prism
_exptl_crystal_F_000 1724
_exptl_crystal_size_max 0.10
_exptl_crystal_size_mid 0.05
_exptl_crystal_size_min 0.02
_refine_diff_density_max 0.498
_refine_diff_density_min -0.543
_refine_diff_density_rms 0.050
_refine_ls_extinction_method none
_refine_ls_goodness_of_fit_ref 1.039
_refine_ls_hydrogen_treatment constr
_refine_ls_matrix_type full
_refine_ls_number_parameters 1119
_refine_ls_number_reflns 16924
_refine_ls_number_restraints 108
_refine_ls_restrained_S_all 1.041
_refine_ls_R_factor_all 0.0496
_refine_ls_R_factor_gt 0.0452
_refine_ls_shift/su_max 0.001
_refine_ls_shift/su_mean 0.000
_refine_ls_structure_factor_coef Fsqd
_refine_ls_weighting_details 'calc w=1/[\s^2^(Fo^2^)+(0.0640P)^2^+3.2724P] where P=(Fo^2^+2Fc^2^)/3'
_refine_ls_weighting_scheme calc
_refine_ls_wR_factor_gt 0.1196
_refine_ls_wR_factor_ref 0.1244
_reflns_number_gt 15289
_reflns_number_total 16924
_reflns_threshold_expression >2sigma(I)
_cod_data_source_file c0dt00115e.txt
_cod_data_source_block Si2bz_O2
_cod_original_cell_volume 4879.28(10)
_cod_original_sg_symbol_Hall ' -P 1 '
_cod_original_sg_symbol_H-M ' P -1'
_cod_database_code 7026001

loop_
_symmetry_equiv_pos_as_xyz
'x, y, z'
'-x, -y, -z'

loop_
_atom_site_label
_atom_site_type_symbol
_atom_site_fract_x
_atom_site_fract_y
_atom_site_fract_z
_atom_site_U_iso_or_equiv
_atom_site_adp_type
_atom_site_occupancy
_atom_site_symmetry_multiplicity
_atom_site_calc_flag
_atom_site_refinement_flags
_atom_site_disorder_assembly
_atom_site_disorder_group
Si1 Si 0.81242(3) 0.37907(3) 0.28352(3) 0.02621(12) Uani 1 1 d . . .
Si2 Si 0.85663(4) 0.36750(3) 0.17817(3) 0.02742(12) Uani 1 1 d . . .
C1 C 0.89643(14) 0.47727(12) 0.34428(12) 0.0349(5) Uani 1 1 d . . .
H1 H 0.8942 0.4914 0.3928 0.042 Uiso 1 1 calc R . .
C2 C 0.95977(15) 0.53039(14) 0.32740(14) 0.0430(5) Uani 1 1 d . . .
H2 H 0.9993 0.5759 0.3673 0.052 Uiso 1 1 calc R . .
C3 C 0.97678(17) 0.52830(14) 0.25623(15) 0.0477(6) Uani 1 1 d . . .
H3 H 1.0189 0.5763 0.2533 0.057 Uiso 1 1 calc R . .
C4 C 0.94171(15) 0.46873(13) 0.19460(13) 0.0402(5) Uani 1 1 d . . .
H4 H 0.9630 0.4797 0.1546 0.048 Uiso 1 1 calc R . .
O1 O 0.76792(9) 0.38579(8) 0.18797(7) 0.0280(3) Uani 1 1 d . . .
O2 O 0.87642(9) 0.33156(8) 0.26277(7) 0.0293(3) Uani 1 1 d . . .
C5 C 0.72955(12) 0.33572(11) 0.32776(10) 0.0250(4) Uani 1 1 d . . .
C6 C 0.67807(13) 0.38301(11) 0.33722(11) 0.0253(4) Uani 1 1 d . . .
C7 C 0.61800(12) 0.35653(11) 0.37319(11) 0.0257(4) Uani 1 1 d . . .
H5 H 0.5839 0.3889 0.3783 0.031 Uiso 1 1 calc R . .
C8 C 0.60556(12) 0.28433(11) 0.40214(10) 0.0249(4) Uani 1 1 d . . .
C9 C 0.65788(13) 0.23953(11) 0.39313(10) 0.0252(4) Uani 1 1 d . . .
H6 H 0.6521 0.1908 0.4128 0.030 Uiso 1 1 calc R . .
C10 C 0.71834(12) 0.26250(11) 0.35676(10) 0.0251(4) Uani 1 1 d . . .
C11 C 0.68475(14) 0.46178(11) 0.30715(12) 0.0304(4) Uani 1 1 d . . .
H7 H 0.7366 0.4707 0.2909 0.036 Uiso 1 1 calc R . .
C12 C 0.77056(13) 0.20755(11) 0.34950(11) 0.0280(4) Uani 1 1 d . . .
H8 H 0.7952 0.2279 0.3105 0.034 Uiso 1 1 calc R . .
Si3 Si 0.58346(4) 0.44956(4) 0.21100(4) 0.03772(15) Uani 1 1 d . . .
Si4 Si 0.72658(4) 0.55362(3) 0.38590(4) 0.04039(16) Uani 1 1 d . . .
Si5 Si 0.69297(4) 0.10020(3) 0.30146(3) 0.03293(13) Uani 1 1 d . . .
Si6 Si 0.87668(4) 0.22614(4) 0.44275(3) 0.03493(14) Uani 1 1 d . . .
C13 C 0.54736(16) 0.34666(15) 0.15573(13) 0.0446(5) Uani 1 1 d . . .
H9 H 0.5263 0.3070 0.1852 0.067 Uiso 1 1 calc R . .
H10 H 0.5992 0.3390 0.1482 0.067 Uiso 1 1 calc R . .
H11 H 0.4976 0.3399 0.1047 0.067 Uiso 1 1 calc R . .
C14 C 0.6239(2) 0.52474(18) 0.15466(18) 0.0583(7) Uani 1 1 d . . .
H12 H 0.6430 0.5790 0.1835 0.087 Uiso 1 1 calc R . .
H13 H 0.5743 0.5179 0.1036 0.087 Uiso 1 1 calc R . .
H14 H 0.6757 0.5168 0.1473 0.087 Uiso 1 1 calc R . .
C15 C 0.48009(19) 0.46126(19) 0.21934(17) 0.0578(7) Uani 1 1 d . . .
H15 H 0.4963 0.5150 0.2481 0.087 Uiso 1 1 calc R . .
H16 H 0.4573 0.4208 0.2473 0.087 Uiso 1 1 calc R . .
H17 H 0.4326 0.4541 0.1670 0.087 Uiso 1 1 calc R . .
C16 C 0.79718(19) 0.64105(14) 0.35813(18) 0.0541(7) Uani 1 1 d . . .
H18 H 0.7597 0.6504 0.3074 0.081 Uiso 1 1 calc R . .
H19 H 0.8491 0.6294 0.3546 0.081 Uiso 1 1 calc R . .
H20 H 0.8197 0.6890 0.3978 0.081 Uiso 1 1 calc R . .
C17 C 0.6335(2) 0.58377(15) 0.39776(19) 0.0558(7) Uani 1 1 d . . .
H21 H 0.5946 0.5932 0.3477 0.084 Uiso 1 1 calc R . .
H22 H 0.6607 0.6330 0.4368 0.084 Uiso 1 1 calc R . .
H23 H 0.5966 0.5408 0.4150 0.084 Uiso 1 1 calc R . .
C18 C 0.79795(17) 0.53623(14) 0.48257(14) 0.0471(6) Uani 1 1 d . . .
H24 H 0.7611 0.4907 0.4973 0.071 Uiso 1 1 calc R . .
H25 H 0.8204 0.5844 0.5221 0.071 Uiso 1 1 calc R . .
H26 H 0.8499 0.5244 0.4792 0.071 Uiso 1 1 calc R . .
C19 C 0.6674(2) 0.03413(14) 0.37083(16) 0.0498(6) Uani 1 1 d . . .
H27 H 0.6396 0.0576 0.3993 0.075 Uiso 1 1 calc R . .
H28 H 0.7242 0.0295 0.4080 0.075 Uiso 1 1 calc R . .
H29 H 0.6251 -0.0192 0.3415 0.075 Uiso 1 1 calc R . .
C20 C 0.74630(17) 0.04988(13) 0.25175(14) 0.0430(5) Uani 1 1 d . . .
H30 H 0.8025 0.0460 0.2907 0.064 Uiso 1 1 calc R . .
H31 H 0.7607 0.0813 0.2139 0.064 Uiso 1 1 calc R . .
H32 H 0.7036 -0.0041 0.2246 0.064 Uiso 1 1 calc R . .
C21 C 0.58610(15) 0.10466(13) 0.22382(13) 0.0391(5) Uani 1 1 d . . .
H33 H 0.5561 0.1308 0.2477 0.059 Uiso 1 1 calc R . .
H34 H 0.5449 0.0501 0.1973 0.059 Uiso 1 1 calc R . .
H35 H 0.6013 0.1354 0.1858 0.059 Uiso 1 1 calc R . .
C22 C 0.94707(17) 0.16771(16) 0.42865(14) 0.0475(6) Uani 1 1 d . . .
H36 H 0.9602 0.1801 0.3830 0.071 Uiso 1 1 calc R . .
H37 H 0.9134 0.1102 0.4204 0.071 Uiso 1 1 calc R . .
H38 H 1.0045 0.1822 0.4752 0.071 Uiso 1 1 calc R . .
C23 C 0.85292(17) 0.19988(18) 0.52969(13) 0.0496(6) Uani 1 1 d . . .
H39 H 0.8162 0.1429 0.5192 0.074 Uiso 1 1 calc R . .
H40 H 0.8195 0.2323 0.5405 0.074 Uiso 1 1 calc R . .
H41 H 0.9107 0.2106 0.5751 0.074 Uiso 1 1 calc R . .
C24 C 0.94674(16) 0.33522(15) 0.46643(13) 0.0451(5) Uani 1 1 d . . .
H42 H 0.9602 0.3511 0.4217 0.068 Uiso 1 1 calc R . .
H43 H 1.0040 0.3450 0.5121 0.068 Uiso 1 1 calc R . .
H44 H 0.9128 0.3667 0.4779 0.068 Uiso 1 1 calc R . .
C25 C 0.53859(13) 0.25921(11) 0.44276(11) 0.0262(4) Uani 1 1 d . . .
Si7 Si 0.42275(4) 0.26566(3) 0.37422(3) 0.02877(13) Uani 1 1 d . . .
Si8 Si 0.60003(4) 0.33103(3) 0.54246(3) 0.03122(13) Uani 1 1 d . . .
Si9 Si 0.51551(4) 0.15037(3) 0.46199(3) 0.03010(13) Uani 1 1 d . . .
C26 C 0.40204(15) 0.23236(14) 0.27003(13) 0.0400(5) Uani 1 1 d . . .
H45 H 0.4093 0.1800 0.2647 0.060 Uiso 1 1 calc R . .
H46 H 0.4461 0.2717 0.2559 0.060 Uiso 1 1 calc R . .
H47 H 0.3400 0.2281 0.2353 0.060 Uiso 1 1 calc R . .
C27 C 0.40868(16) 0.36629(14) 0.38058(14) 0.0413(5) Uani 1 1 d . . .
H48 H 0.4591 0.4065 0.3744 0.062 Uiso 1 1 calc R . .
H49 H 0.4089 0.3814 0.4316 0.062 Uiso 1 1 calc R . .
H50 H 0.3507 0.3635 0.3391 0.062 Uiso 1 1 calc R . .
C28 C 0.32051(16) 0.20123(16) 0.38779(15) 0.0480(6) Uani 1 1 d . . .
H51 H 0.3197 0.1458 0.3856 0.072 Uiso 1 1 calc R . .
H52 H 0.2649 0.2031 0.3462 0.072 Uiso 1 1 calc R . .
H53 H 0.3234 0.2211 0.4386 0.072 Uiso 1 1 calc R . .
C29 C 0.59763(16) 0.43565(13) 0.53991(13) 0.0390(5) Uani 1 1 d . . .
H54 H 0.5342 0.4339 0.5183 0.059 Uiso 1 1 calc R . .
H55 H 0.6279 0.4607 0.5071 0.059 Uiso 1 1 calc R . .
H56 H 0.6296 0.4670 0.5930 0.059 Uiso 1 1 calc R . .
C30 C 0.72336(15) 0.34008(15) 0.58420(14) 0.0454(6) Uani 1 1 d . . .
H57 H 0.7280 0.2865 0.5868 0.068 Uiso 1 1 calc R . .
H58 H 0.7543 0.3725 0.6368 0.068 Uiso 1 1 calc R . .
H59 H 0.7522 0.3659 0.5508 0.068 Uiso 1 1 calc R . .
C31 C 0.55184(18) 0.29765(15) 0.61579(13) 0.0443(5) Uani 1 1 d . . .
H60 H 0.4872 0.2924 0.5948 0.066 Uiso 1 1 calc R . .
H61 H 0.5854 0.3374 0.6643 0.066 Uiso 1 1 calc R . .
H62 H 0.5578 0.2457 0.6266 0.066 Uiso 1 1 calc R . .
C32 C 0.43172(17) 0.11587(15) 0.50825(15) 0.0453(5) Uani 1 1 d . . .
H63 H 0.4535 0.1516 0.5581 0.068 Uiso 1 1 calc R . .
H64 H 0.4260 0.0610 0.5174 0.068 Uiso 1 1 calc R . .
H65 H 0.3720 0.1170 0.4733 0.068 Uiso 1 1 calc R . .
C33 C 0.61751(16) 0.13077(13) 0.53236(12) 0.0380(5) Uani 1 1 d . . .
H66 H 0.6436 0.1682 0.5819 0.057 Uiso 1 1 calc R . .
H67 H 0.6633 0.1382 0.5104 0.057 Uiso 1 1 calc R . .
H68 H 0.5989 0.0756 0.5415 0.057 Uiso 1 1 calc R . .
C34 C 0.46651(16) 0.07783(12) 0.36803(13) 0.0386(5) Uani 1 1 d . . .
H69 H 0.4133 0.0876 0.3307 0.058 Uiso 1 1 calc R . .
H70 H 0.4480 0.0229 0.3778 0.058 Uiso 1 1 calc R . .
H71 H 0.5126 0.0851 0.3465 0.058 Uiso 1 1 calc R . .
C35 C 0.84864(13) 0.30310(11) 0.09205(11) 0.0277(4) Uani 1 1 d . A .
C36 C 0.93175(13) 0.29473(13) 0.09645(11) 0.0317(4) Uani 1 1 d . . .
C37 C 0.93362(14) 0.25325(14) 0.03202(12) 0.0362(5) Uani 1 1 d . A .
H72 H 0.9899 0.2486 0.0362 0.043 Uiso 1 1 calc R . .
C38 C 0.85643(14) 0.21824(13) -0.03834(11) 0.0323(4) Uani 1 1 d . . .
C39 C 0.77582(13) 0.22711(12) -0.04080(11) 0.0294(4) Uani 1 1 d . A .
H73 H 0.7222 0.2043 -0.0875 0.035 Uiso 1 1 calc R . .
C40 C 0.76926(13) 0.26766(11) 0.02160(11) 0.0268(4) Uani 1 1 d . . .
C41 C 1.01975(14) 0.32739(14) 0.17059(11) 0.0359(5) Uani 1 1 d . . .
H74 H 1.0041 0.3606 0.2043 0.043 Uiso 1 1 calc R . .
C42 C 0.67710(13) 0.27222(12) 0.01180(11) 0.0284(4) Uani 1 1 d . A .
H75 H 0.6863 0.2919 0.0661 0.034 Uiso 1 1 calc R . .
Si10 Si 1.04388(4) 0.24626(4) 0.22878(3) 0.04147(16) Uani 1 1 d . . .
Si11 Si 1.11870(4) 0.40354(5) 0.15762(4) 0.04748(18) Uani 1 1 d . . .
Si12 Si 0.58399(4) 0.16989(4) -0.01667(4) 0.03835(15) Uani 1 1 d . . .
Si13 Si 0.65115(4) 0.35511(4) -0.04284(3) 0.03644(14) Uani 1 1 d . . .
C43 C 0.93337(16) 0.17231(15) 0.21852(14) 0.0455(6) Uani 1 1 d . . .
H76 H 0.8989 0.2002 0.2346 0.068 Uiso 1 1 calc R . .
H77 H 0.9450 0.1325 0.2517 0.068 Uiso 1 1 calc R . .
H78 H 0.8980 0.1453 0.1639 0.068 Uiso 1 1 calc R . .
C44 C 1.11284(17) 0.29472(17) 0.33384(13) 0.0494(6) Uani 1 1 d . . .
H79 H 1.1713 0.3335 0.3396 0.074 Uiso 1 1 calc R . .
H80 H 1.1239 0.2536 0.3654 0.074 Uiso 1 1 calc R . .
H81 H 1.0794 0.3225 0.3515 0.074 Uiso 1 1 calc R . .
C45 C 1.1064(2) 0.1894(2) 0.19766(16) 0.0667(9) Uani 1 1 d . . .
H82 H 1.1652 0.2267 0.2024 0.100 Uiso 1 1 calc R . .
H83 H 1.0700 0.1622 0.1432 0.100 Uiso 1 1 calc R . .
H84 H 1.1168 0.1495 0.2311 0.100 Uiso 1 1 calc R . .
C46 C 1.18873(17) 0.47750(18) 0.25125(15) 0.0570(7) Uani 1 1 d . . .
H85 H 1.2121 0.4494 0.2937 0.086 Uiso 1 1 calc R . .
H86 H 1.1507 0.5043 0.2629 0.086 Uiso 1 1 calc R . .
H87 H 1.2400 0.5176 0.2461 0.086 Uiso 1 1 calc R . .
C47 C 1.19947(18) 0.3621(2) 0.13725(18) 0.0719(9) Uani 1 1 d . . .
H88 H 1.2243 0.3340 0.1792 0.108 Uiso 1 1 calc R . .
H89 H 1.2495 0.4061 0.1346 0.108 Uiso 1 1 calc R . .
H90 H 1.1670 0.3245 0.0873 0.108 Uiso 1 1 calc R . .
C48 C 1.07414(19) 0.4566(2) 0.07661(16) 0.0669(8) Uani 1 1 d . . .
H91 H 1.0317 0.4792 0.0858 0.100 Uiso 1 1 calc R . .
H92 H 1.0422 0.4185 0.0270 0.100 Uiso 1 1 calc R . .
H93 H 1.1251 0.4998 0.0744 0.100 Uiso 1 1 calc R . .
C49 C 0.63687(17) 0.09613(14) 0.02971(16) 0.0477(6) Uani 1 1 d . A .
H94 H 0.6828 0.0932 0.0105 0.072 Uiso 1 1 calc R . .
H95 H 0.5896 0.0431 0.0163 0.072 Uiso 1 1 calc R . .
H96 H 0.6659 0.1134 0.0866 0.072 Uiso 1 1 calc R . .
C50 C 0.49768(16) 0.17304(16) 0.02189(18) 0.0542(7) Uani 1 1 d . A .
H97 H 0.4686 0.2113 -0.0015 0.081 Uiso 1 1 calc R . .
H98 H 0.5277 0.1899 0.0788 0.081 Uiso 1 1 calc R . .
H99 H 0.4513 0.1196 0.0087 0.081 Uiso 1 1 calc R . .
C51 C 0.51928(18) 0.13422(18) -0.12526(16) 0.0631(8) Uani 1 1 d . A .
H100 H 0.4922 0.1736 -0.1486 0.095 Uiso 1 1 calc R . .
H101 H 0.4708 0.0825 -0.1356 0.095 Uiso 1 1 calc R . .
H102 H 0.5611 0.1280 -0.1482 0.095 Uiso 1 1 calc R . .
C52 C 0.6479(2) 0.34425(18) -0.14343(15) 0.0577(7) Uani 1 1 d . A .
H103 H 0.7059 0.3407 -0.1410 0.087 Uiso 1 1 calc R . .
H104 H 0.6382 0.3909 -0.1663 0.087 Uiso 1 1 calc R . .
H105 H 0.5978 0.2954 -0.1758 0.087 Uiso 1 1 calc R . .
C53 C 0.53920(18) 0.36141(17) -0.05135(15) 0.0510(6) Uani 1 1 d . A .
H106 H 0.5388 0.3674 0.0007 0.076 Uiso 1 1 calc R . .
H107 H 0.4899 0.3123 -0.0842 0.076 Uiso 1 1 calc R . .
H108 H 0.5301 0.4078 -0.0750 0.076 Uiso 1 1 calc R . .
C54 C 0.74380(19) 0.45238(15) 0.01392(17) 0.0526(6) Uani 1 1 d . A .
H109 H 0.7477 0.4602 0.0673 0.079 Uiso 1 1 calc R . .
H110 H 0.7300 0.4967 -0.0113 0.079 Uiso 1 1 calc R . .
H111 H 0.8022 0.4511 0.0154 0.079 Uiso 1 1 calc R . .
C55 C 0.8687(7) 0.1786(5) -0.1108(6) 0.0274(15) Uani 0.6510(13) 1 d PU A 1
Si14 Si 0.93079(7) 0.10600(6) -0.06690(5) 0.0392(3) Uani 0.6510(13) 1 d P A 1
Si15 Si 0.93145(6) 0.26418(5) -0.14982(5) 0.0346(2) Uani 0.6510(13) 1 d P A 1
Si16 Si 0.75462(6) 0.11502(6) -0.19337(5) 0.0293(2) Uani 0.6510(13) 1 d P A 1
C56 C 0.8906(4) 0.0648(3) 0.0088(3) 0.0457(11) Uani 0.6510(13) 1 d P A 1
H112 H 0.8238 0.0458 -0.0129 0.069 Uiso 0.6510(13) 1 calc PR A 1
H113 H 0.9152 0.1070 0.0546 0.069 Uiso 0.6510(13) 1 calc PR A 1
H114 H 0.9119 0.0200 0.0242 0.069 Uiso 0.6510(13) 1 calc PR A 1
C57 C 1.0505(7) 0.1393(6) -0.0177(5) 0.045(2) Uani 0.6510(13) 1 d P A 1
H115 H 1.0698 0.0938 -0.0012 0.067 Uiso 0.6510(13) 1 calc PR A 1
H116 H 1.0701 0.1798 0.0284 0.067 Uiso 0.6510(13) 1 calc PR A 1
H117 H 1.0782 0.1627 -0.0527 0.067 Uiso 0.6510(13) 1 calc PR A 1
C58 C 0.9085(4) 0.0157(3) -0.1378(2) 0.0564(12) Uani 0.6510(13) 1 d P A 1
H118 H 0.8427 -0.0094 -0.1688 0.085 Uiso 0.6510(13) 1 calc PR A 1
H119 H 0.9320 -0.0230 -0.1089 0.085 Uiso 0.6510(13) 1 calc PR A 1
H120 H 0.9392 0.0325 -0.1726 0.085 Uiso 0.6510(13) 1 calc PR A 1
C59 C 1.0486(7) 0.3196(7) -0.0889(6) 0.084(3) Uani 0.6510(13) 1 d P A 1
H121 H 1.0543 0.3375 -0.0364 0.126 Uiso 0.6510(13) 1 calc PR A 1
H122 H 1.0702 0.3664 -0.1111 0.126 Uiso 0.6510(13) 1 calc PR A 1
H123 H 1.0853 0.2852 -0.0858 0.126 Uiso 0.6510(13) 1 calc PR A 1
C60 C 0.9290(3) 0.2334(2) -0.2470(2) 0.0480(9) Uani 0.6510(13) 1 d P A 1
H124 H 0.8664 0.2013 -0.2829 0.072 Uiso 0.6510(13) 1 calc PR A 1
H125 H 0.9686 0.2013 -0.2415 0.072 Uiso 0.6510(13) 1 calc PR A 1
H126 H 0.9508 0.2813 -0.2677 0.072 Uiso 0.6510(13) 1 calc PR A 1
C61 C 0.8758(4) 0.3411(2) -0.1582(3) 0.0617(12) Uani 0.6510(13) 1 d P A 1
H127 H 0.8105 0.3163 -0.1911 0.092 Uiso 0.6510(13) 1 calc PR A 1
H128 H 0.9033 0.3839 -0.1817 0.092 Uiso 0.6510(13) 1 calc PR A 1
H129 H 0.8843 0.3637 -0.1061 0.092 Uiso 0.6510(13) 1 calc PR A 1
C62 C 0.6857(3) 0.0349(3) -0.1581(2) 0.0423(9) Uani 0.6510(13) 1 d P A 1
H130 H 0.7228 0.0038 -0.1301 0.063 Uiso 0.6510(13) 1 calc PR A 1
H131 H 0.6319 -0.0007 -0.2028 0.063 Uiso 0.6510(13) 1 calc PR A 1
H132 H 0.6661 0.0595 -0.1228 0.063 Uiso 0.6510(13) 1 calc PR A 1
C63 C 0.6808(5) 0.1727(5) -0.2463(5) 0.0387(15) Uani 0.6510(13) 1 d P A 1
H133 H 0.7157 0.2157 -0.2650 0.058 Uiso 0.6510(13) 1 calc PR A 1
H134 H 0.6608 0.1961 -0.2106 0.058 Uiso 0.6510(13) 1 calc PR A 1
H135 H 0.6273 0.1365 -0.2908 0.058 Uiso 0.6510(13) 1 calc PR A 1
C64 C 0.7709(5) 0.0626(4) -0.2748(4) 0.0440(15) Uani 0.6510(13) 1 d P A 1
H136 H 0.8099 0.0308 -0.2530 0.066 Uiso 0.6510(13) 1 calc PR A 1
H137 H 0.7998 0.1028 -0.2998 0.066 Uiso 0.6510(13) 1 calc PR A 1
H138 H 0.7114 0.0272 -0.3135 0.066 Uiso 0.6510(13) 1 calc PR A 1
C65 C 0.8531(13) 0.1601(11) -0.1010(11) 0.026(3) Uani 0.3490(13) 1 d PU A 2
Si17 Si 0.80563(12) 0.04835(10) -0.09222(10) 0.0358(4) Uani 0.3490(13) 1 d P A 2
Si18 Si 0.97578(12) 0.18168(13) -0.09646(10) 0.0418(5) Uani 0.3490(13) 1 d P A 2
Si19 Si 0.78197(13) 0.17417(15) -0.20485(10) 0.0438(5) Uani 0.3490(13) 1 d P A 2
C66 C 0.6788(6) 0.0055(5) -0.1318(5) 0.049(2) Uani 0.3490(13) 1 d P A 2
H139 H 0.6530 0.0079 -0.1876 0.073 Uiso 0.3490(13) 1 calc PR A 2
H140 H 0.6566 0.0364 -0.1039 0.073 Uiso 0.3490(13) 1 calc PR A 2
H141 H 0.6601 -0.0505 -0.1249 0.073 Uiso 0.3490(13) 1 calc PR A 2
C67 C 0.8492(7) 0.0404(5) 0.0139(5) 0.045(2) Uani 0.3490(13) 1 d P A 2
H142 H 0.9160 0.0626 0.0373 0.067 Uiso 0.3490(13) 1 calc PR A 2
H143 H 0.8290 -0.0161 0.0190 0.067 Uiso 0.3490(13) 1 calc PR A 2
H144 H 0.8252 0.0705 0.0408 0.067 Uiso 0.3490(13) 1 calc PR A 2
C68 C 0.8382(7) -0.0245(5) -0.1434(5) 0.055(2) Uani 0.3490(13) 1 d P A 2
H145 H 0.8180 -0.0210 -0.1989 0.083 Uiso 0.3490(13) 1 calc PR A 2
H146 H 0.8088 -0.0793 -0.1377 0.083 Uiso 0.3490(13) 1 calc PR A 2
H147 H 0.9046 -0.0110 -0.1198 0.083 Uiso 0.3490(13) 1 calc PR A 2
C69 C 1.0623(15) 0.1567(14) -0.0294(12) 0.051(5) Uani 0.3490(13) 1 d P A 2
H148 H 1.0826 0.1884 0.0223 0.077 Uiso 0.3490(13) 1 calc PR A 2
H149 H 1.1136 0.1679 -0.0450 0.077 Uiso 0.3490(13) 1 calc PR A 2
H150 H 1.0399 0.0995 -0.0274 0.077 Uiso 0.3490(13) 1 calc PR A 2
C70 C 0.9868(6) 0.1436(8) -0.1863(5) 0.088(4) Uani 0.3490(13) 1 d P A 2
H151 H 0.9394 0.1503 -0.2328 0.132 Uiso 0.3490(13) 1 calc PR A 2
H152 H 0.9798 0.0867 -0.1886 0.132 Uiso 0.3490(13) 1 calc PR A 2
H153 H 1.0471 0.1741 -0.1842 0.132 Uiso 0.3490(13) 1 calc PR A 2
C71 C 1.0477(16) 0.2921(10) -0.0785(11) 0.069(5) Uani 0.3490(13) 1 d P A 2
H154 H 1.0121 0.3198 -0.1144 0.103 Uiso 0.3490(13) 1 calc PR A 2
H155 H 1.1027 0.2969 -0.0874 0.103 Uiso 0.3490(13) 1 calc PR A 2
H156 H 1.0652 0.3166 -0.0245 0.103 Uiso 0.3490(13) 1 calc PR A 2
C72 C 0.7665(9) 0.0910(8) -0.2861(9) 0.052(3) Uani 0.3490(13) 1 d P A 2
H157 H 0.7397 0.0380 -0.2754 0.078 Uiso 0.3490(13) 1 calc PR A 2
H158 H 0.8260 0.0962 -0.2864 0.078 Uiso 0.3490(13) 1 calc PR A 2
H159 H 0.7259 0.0972 -0.3371 0.078 Uiso 0.3490(13) 1 calc PR A 2
C73 C 0.8310(7) 0.2755(6) -0.2238(5) 0.076(3) Uani 0.3490(13) 1 d P A 2
H160 H 0.8965 0.2879 -0.2097 0.114 Uiso 0.3490(13) 1 calc PR A 2
H161 H 0.8221 0.3153 -0.1924 0.114 Uiso 0.3490(13) 1 calc PR A 2
H162 H 0.8005 0.2769 -0.2794 0.114 Uiso 0.3490(13) 1 calc PR A 2
C74 C 0.6564(10) 0.1562(10) -0.2355(9) 0.039(3) Uani 0.3490(13) 1 d P A 2
H163 H 0.6267 0.1032 -0.2263 0.058 Uiso 0.3490(13) 1 calc PR A 2
H164 H 0.6286 0.1584 -0.2911 0.058 Uiso 0.3490(13) 1 calc PR A 2
H165 H 0.6487 0.1975 -0.2048 0.058 Uiso 0.3490(13) 1 calc PR A 2
C75 C 0.6622(15) -0.2054(14) 0.3027(10) 0.092(5) Uani 0.52(3) 1 d P B 1
H166 H 0.6550 -0.2133 0.2483 0.138 Uiso 0.52(3) 1 calc PR B 1
H167 H 0.6170 -0.1831 0.3065 0.138 Uiso 0.52(3) 1 calc PR B 1
H168 H 0.6531 -0.2571 0.3206 0.138 Uiso 0.52(3) 1 calc PR B 1
C76 C 0.7563(14) -0.1486(12) 0.3530(12) 0.083(5) Uani 0.52(3) 1 d P B 1
H169 H 0.7657 -0.0971 0.3336 0.099 Uiso 0.52(3) 1 calc PR B 1
H170 H 0.8016 -0.1712 0.3484 0.099 Uiso 0.52(3) 1 calc PR B 1
C77 C 0.7730(16) -0.1322(16) 0.4407(14) 0.077(5) Uani 0.52(3) 1 d P B 1
H171 H 0.7230 -0.1162 0.4443 0.093 Uiso 0.52(3) 1 calc PR B 1
H172 H 0.7706 -0.1827 0.4614 0.093 Uiso 0.52(3) 1 calc PR B 1
C78 C 0.8633(13) -0.0676(13) 0.4918(12) 0.078(4) Uani 0.52(3) 1 d P B 1
H173 H 0.9136 -0.0842 0.4896 0.093 Uiso 0.52(3) 1 calc PR B 1
H174 H 0.8666 -0.0174 0.4704 0.093 Uiso 0.52(3) 1 calc PR B 1
C79 C 0.8773(16) -0.0509(14) 0.5761(15) 0.108(5) Uani 0.52(3) 1 d PU B 1
H175 H 0.8266 -0.0349 0.5781 0.130 Uiso 0.52(3) 1 calc PR B 1
H176 H 0.8743 -0.1011 0.5974 0.130 Uiso 0.52(3) 1 calc PR B 1
C80 C 0.9665(16) 0.0136(14) 0.6275(14) 0.107(5) Uani 0.52(3) 1 d P B 1
H177 H 0.9709 0.0207 0.6811 0.161 Uiso 0.52(3) 1 calc PR B 1
H178 H 0.9693 0.0641 0.6080 0.161 Uiso 0.52(3) 1 calc PR B 1
H179 H 1.0173 -0.0021 0.6267 0.161 Uiso 0.52(3) 1 calc PR B 1
C81 C 0.6857(17) -0.1878(12) 0.3387(16) 0.093(7) Uani 0.48(3) 1 d P B 2
H180 H 0.6779 -0.1943 0.2840 0.140 Uiso 0.48(3) 1 calc PR B 2
H181 H 0.6394 -0.1677 0.3435 0.140 Uiso 0.48(3) 1 calc PR B 2
H182 H 0.6789 -0.2398 0.3559 0.140 Uiso 0.48(3) 1 calc PR B 2
C82 C 0.7812(13) -0.1278(11) 0.3899(16) 0.077(5) Uani 0.48(3) 1 d P B 2
H183 H 0.8273 -0.1479 0.3832 0.092 Uiso 0.48(3) 1 calc PR B 2
H184 H 0.7877 -0.0760 0.3713 0.092 Uiso 0.48(3) 1 calc PR B 2
C83 C 0.8008(18) -0.1137(16) 0.4749(19) 0.087(7) Uani 0.48(3) 1 d P B 2
H185 H 0.7998 -0.1647 0.4941 0.105 Uiso 0.48(3) 1 calc PR B 2
H186 H 0.7506 -0.0995 0.4805 0.105 Uiso 0.48(3) 1 calc PR B 2
C84 C 0.8900(14) -0.0493(13) 0.5272(15) 0.076(5) Uani 0.48(3) 1 d P B 2
H187 H 0.9403 -0.0604 0.5186 0.091 Uiso 0.48(3) 1 calc PR B 2
H188 H 0.8890 0.0031 0.5121 0.091 Uiso 0.48(3) 1 calc PR B 2
C85 C 0.9087(14) -0.0439(14) 0.6102(15) 0.091(5) Uani 0.48(3) 1 d PU B 2
H189 H 0.9119 -0.0957 0.6257 0.109 Uiso 0.48(3) 1 calc PR B 2
H190 H 0.8572 -0.0348 0.6184 0.109 Uiso 0.48(3) 1 calc PR B 2
C86 C 0.9994(19) 0.0247(18) 0.6647(15) 0.113(6) Uani 0.48(3) 1 d P B 2
H191 H 1.0075 0.0248 0.7193 0.169 Uiso 0.48(3) 1 calc PR B 2
H192 H 0.9964 0.0765 0.6509 0.169 Uiso 0.48(3) 1 calc PR B 2
H193 H 1.0511 0.0155 0.6582 0.169 Uiso 0.48(3) 1 calc PR B 2
C87 C 0.6971(7) 0.8365(8) -0.0647(5) 0.081(3) Uani 0.34 1 d P C 1
H194 H 0.6793 0.7890 -0.1036 0.122 Uiso 0.34 1 calc PR C 1
H195 H 0.7496 0.8785 -0.0661 0.122 Uiso 0.34 1 calc PR C 1
H196 H 0.6459 0.8563 -0.0766 0.122 Uiso 0.34 1 calc PR C 1
C88 C 0.7230(6) 0.8141(5) 0.0176(4) 0.060(3) Uani 0.34 1 d PGU C 1
C89 C 0.7507(6) 0.8683(4) 0.0853(5) 0.062(2) Uani 0.34 1 d PGU C 1
H197 H 0.7546 0.9224 0.0826 0.074 Uiso 0.34 1 calc PR C 1
C90 C 0.7726(7) 0.8432(5) 0.1571(4) 0.087(3) Uani 0.34 1 d PGU C 1
H198 H 0.7916 0.8802 0.2034 0.104 Uiso 0.34 1 calc PR C 1
C91 C 0.7669(6) 0.7639(5) 0.1612(4) 0.074(3) Uani 0.34 1 d PGU C 1
H199 H 0.7819 0.7468 0.2102 0.089 Uiso 0.34 1 calc PR C 1
C92 C 0.7392(7) 0.7097(4) 0.0934(5) 0.073(3) Uani 0.34 1 d PGU C 1
H200 H 0.7353 0.6556 0.0962 0.088 Uiso 0.34 1 calc PR C 1
C93 C 0.7173(7) 0.7348(4) 0.0216(4) 0.065(3) Uani 0.34 1 d PGU C 1
H201 H 0.6983 0.6978 -0.0247 0.078 Uiso 0.34 1 calc PR C 1
C94 C 0.706(2) 0.661(2) 0.027(2) 0.076(6) Uani 0.33 1 d PU D 2
H202 H 0.7246 0.6194 0.0544 0.113 Uiso 0.33 1 calc PR D 2
H203 H 0.7311 0.6705 -0.0125 0.113 Uiso 0.33 1 calc PR D 2
H204 H 0.6392 0.6430 0.0015 0.113 Uiso 0.33 1 calc PR D 2
C95 C 0.7407(5) 0.7364(4) 0.0840(4) 0.070(3) Uani 0.33 1 d PGU D 2
C96 C 0.7278(5) 0.8075(6) 0.0640(4) 0.070(3) Uani 0.33 1 d PG D 2
H205 H 0.6933 0.8094 0.0112 0.084 Uiso 0.33 1 calc PR D 2
C97 C 0.7653(7) 0.8758(4) 0.1211(6) 0.087(3) Uani 0.33 1 d PGU D 2
H206 H 0.7565 0.9244 0.1074 0.104 Uiso 0.33 1 calc PR D 2
C98 C 0.8157(7) 0.8730(4) 0.1983(5) 0.101(4) Uani 0.33 1 d PGU D 2
H207 H 0.8414 0.9197 0.2373 0.121 Uiso 0.33 1 calc PR D 2
C99 C 0.8286(6) 0.8019(5) 0.2183(4) 0.100(4) Uani 0.33 1 d PG D 2
H208 H 0.8631 0.8000 0.2711 0.121 Uiso 0.33 1 calc PR D 2
C100 C 0.7911(6) 0.7336(4) 0.1612(5) 0.068(2) Uani 0.33 1 d PGU D 2
H209 H 0.7999 0.6850 0.1749 0.081 Uiso 0.33 1 calc PR D 2
C101 C 0.6838(19) 0.653(2) 0.013(2) 0.066(5) Uani 0.33 1 d PU E 3
H210 H 0.6950 0.6273 0.0597 0.099 Uiso 0.33 1 calc PR E 3
H211 H 0.7199 0.6426 -0.0140 0.099 Uiso 0.33 1 calc PR E 3
H212 H 0.6188 0.6308 -0.0214 0.099 Uiso 0.33 1 calc PR E 3
C102 C 0.7110(8) 0.7419(4) 0.0384(6) 0.063(3) Uani 0.33 1 d PGU E 3
C103 C 0.7039(8) 0.7897(7) -0.0186(5) 0.090(5) Uani 0.33 1 d PGU E 3
H213 H 0.6831 0.7661 -0.0717 0.108 Uiso 0.33 1 calc PR E 3
C104 C 0.7272(6) 0.8720(6) 0.0020(6) 0.109(6) Uani 0.33 1 d PG E 3
H214 H 0.7224 0.9047 -0.0369 0.131 Uiso 0.33 1 calc PR E 3
C105 C 0.7577(7) 0.9065(4) 0.0797(7) 0.086(3) Uani 0.33 1 d PGU E 3
H215 H 0.7736 0.9628 0.0939 0.103 Uiso 0.33 1 calc PR E 3
C106 C 0.7648(7) 0.8587(5) 0.1368(5) 0.081(3) Uani 0.33 1 d PGU E 3
H216 H 0.7856 0.8823 0.1899 0.097 Uiso 0.33 1 calc PR E 3
C107 C 0.7414(6) 0.7764(5) 0.1161(5) 0.080(3) Uani 0.33 1 d PGU E 3
H217 H 0.7463 0.7437 0.1550 0.096 Uiso 0.33 1 calc PR E 3

loop_
_atom_site_aniso_label
_atom_site_aniso_U_11
_atom_site_aniso_U_22
_atom_site_aniso_U_33
_atom_site_aniso_U_23
_atom_site_aniso_U_13
_atom_site_aniso_U_12
Si1 0.0262(3) 0.0247(3) 0.0271(3) -0.0004(2) 0.0109(2) 0.0087(2)
Si2 0.0263(3) 0.0278(3) 0.0260(3) -0.0033(2) 0.0103(2) 0.0080(2)
C1 0.0347(11) 0.0329(11) 0.0355(11) -0.0066(9) 0.0169(9) 0.0082(9)
C2 0.0375(12) 0.0377(12) 0.0453(13) -0.0152(10) 0.0209(10) -0.0006(10)
C3 0.0476(14) 0.0356(12) 0.0565(15) -0.0104(11) 0.0339(12) -0.0037(10)
C4 0.0400(12) 0.0383(12) 0.0420(12) -0.0058(9) 0.0254(10) 0.0038(9)
O1 0.0302(7) 0.0278(7) 0.0278(7) 0.0028(5) 0.0128(6) 0.0114(6)
O2 0.0271(7) 0.0334(7) 0.0266(7) -0.0012(6) 0.0089(6) 0.0131(6)
C5 0.0249(9) 0.0234(9) 0.0244(9) 0.0002(7) 0.0080(7) 0.0082(7)
C6 0.0265(9) 0.0202(9) 0.0262(9) 0.0008(7) 0.0083(8) 0.0074(7)
C7 0.0263(9) 0.0219(9) 0.0284(9) 0.0008(7) 0.0093(8) 0.0107(7)
C8 0.0247(9) 0.0229(9) 0.0216(9) -0.0005(7) 0.0052(7) 0.0067(7)
C9 0.0295(10) 0.0208(9) 0.0215(9) 0.0019(7) 0.0061(7) 0.0095(7)
C10 0.0257(9) 0.0237(9) 0.0212(9) -0.0006(7) 0.0041(7) 0.0096(7)
C11 0.0327(10) 0.0233(9) 0.0428(11) 0.0082(8) 0.0214(9) 0.0121(8)
C12 0.0322(10) 0.0278(10) 0.0251(9) 0.0039(8) 0.0087(8) 0.0161(8)
Si3 0.0391(3) 0.0430(3) 0.0467(3) 0.0231(3) 0.0235(3) 0.0255(3)
Si4 0.0474(4) 0.0204(3) 0.0625(4) 0.0019(3) 0.0348(3) 0.0091(2)
Si5 0.0405(3) 0.0246(3) 0.0360(3) 0.0039(2) 0.0145(3) 0.0159(2)
Si6 0.0339(3) 0.0447(3) 0.0274(3) 0.0048(2) 0.0068(2) 0.0225(3)
C13 0.0390(12) 0.0556(14) 0.0346(11) 0.0113(10) 0.0079(10) 0.0190(11)
C14 0.0637(17) 0.0615(17) 0.0723(18) 0.0418(15) 0.0379(15) 0.0349(14)
C15 0.0493(15) 0.0785(19) 0.0633(17) 0.0237(15) 0.0284(13) 0.0374(14)
C16 0.0616(16) 0.0265(11) 0.0841(19) 0.0065(12) 0.0449(15) 0.0096(11)
C17 0.0658(17) 0.0327(12) 0.089(2) 0.0070(12) 0.0503(16) 0.0208(12)
C18 0.0495(14) 0.0333(12) 0.0522(14) -0.0148(10) 0.0287(12) -0.0011(10)
C19 0.0717(17) 0.0319(12) 0.0619(16) 0.0181(11) 0.0358(14) 0.0274(12)
C20 0.0513(14) 0.0312(11) 0.0485(13) -0.0003(10) 0.0188(11) 0.0200(10)
C21 0.0369(12) 0.0355(11) 0.0374(11) -0.0050(9) 0.0098(9) 0.0106(9)
C22 0.0443(13) 0.0632(16) 0.0403(12) 0.0087(11) 0.0097(10) 0.0355(12)
C23 0.0475(14) 0.0744(18) 0.0311(11) 0.0134(11) 0.0120(10) 0.0312(13)
C24 0.0352(12) 0.0522(14) 0.0354(12) -0.0016(10) 0.0025(9) 0.0144(10)
C25 0.0295(10) 0.0240(9) 0.0245(9) 0.0023(7) 0.0108(8) 0.0090(8)
Si7 0.0270(3) 0.0280(3) 0.0304(3) 0.0049(2) 0.0112(2) 0.0089(2)
Si8 0.0352(3) 0.0312(3) 0.0260(3) -0.0012(2) 0.0100(2) 0.0137(2)
Si9 0.0381(3) 0.0257(3) 0.0283(3) 0.0069(2) 0.0150(2) 0.0111(2)
C26 0.0376(12) 0.0420(12) 0.0346(11) 0.0044(9) 0.0097(9) 0.0128(10)
C27 0.0375(12) 0.0407(12) 0.0481(13) 0.0090(10) 0.0163(10) 0.0182(10)
C28 0.0371(12) 0.0512(14) 0.0558(15) 0.0164(12) 0.0199(11) 0.0131(11)
C29 0.0465(13) 0.0298(11) 0.0361(11) -0.0041(9) 0.0140(10) 0.0118(9)
C30 0.0379(12) 0.0457(13) 0.0397(12) -0.0132(10) 0.0029(10) 0.0165(10)
C31 0.0625(15) 0.0462(13) 0.0304(11) 0.0060(10) 0.0207(11) 0.0249(12)
C32 0.0533(14) 0.0418(13) 0.0525(14) 0.0190(11) 0.0313(12) 0.0180(11)
C33 0.0512(13) 0.0401(12) 0.0303(10) 0.0136(9) 0.0179(10) 0.0232(10)
C34 0.0478(13) 0.0235(10) 0.0387(11) 0.0039(9) 0.0161(10) 0.0067(9)
C35 0.0260(10) 0.0288(10) 0.0251(9) -0.0025(8) 0.0075(8) 0.0099(8)
C36 0.0265(10) 0.0395(11) 0.0233(9) -0.0053(8) 0.0044(8) 0.0126(9)
C37 0.0275(10) 0.0505(13) 0.0269(10) -0.0075(9) 0.0044(8) 0.0191(9)
C38 0.0316(10) 0.0390(11) 0.0232(9) -0.0051(8) 0.0046(8) 0.0179(9)
C39 0.0262(10) 0.0318(10) 0.0229(9) -0.0018(8) 0.0014(8) 0.0120(8)
C40 0.0263(10) 0.0258(9) 0.0265(9) 0.0017(7) 0.0076(8) 0.0111(8)
C41 0.0266(10) 0.0506(13) 0.0243(10) -0.0094(9) 0.0046(8) 0.0144(9)
C42 0.0262(10) 0.0301(10) 0.0265(9) 0.0016(8) 0.0063(8) 0.0125(8)
Si10 0.0340(3) 0.0570(4) 0.0263(3) -0.0101(3) 0.0004(2) 0.0237(3)
Si11 0.0252(3) 0.0736(5) 0.0312(3) -0.0092(3) 0.0067(2) 0.0088(3)
Si12 0.0259(3) 0.0328(3) 0.0458(3) -0.0009(3) 0.0048(3) 0.0093(2)
Si13 0.0456(3) 0.0432(3) 0.0347(3) 0.0139(3) 0.0200(3) 0.0287(3)
C43 0.0447(13) 0.0465(13) 0.0380(12) -0.0032(10) 0.0055(10) 0.0219(11)
C44 0.0447(13) 0.0628(16) 0.0283(11) -0.0068(10) 0.0010(10) 0.0215(12)
C45 0.0599(17) 0.099(2) 0.0444(14) -0.0102(14) 0.0073(13) 0.0523(17)
C46 0.0360(13) 0.0675(18) 0.0443(14) -0.0118(12) 0.0082(11) -0.0002(12)
C47 0.0352(14) 0.114(3) 0.0552(16) -0.0181(17) 0.0162(12) 0.0181(15)
C48 0.0411(14) 0.103(2) 0.0445(14) 0.0130(15) 0.0182(12) 0.0076(15)
C49 0.0468(14) 0.0343(12) 0.0631(16) 0.0108(11) 0.0222(12) 0.0152(10)
C50 0.0314(12) 0.0447(14) 0.0841(19) 0.0115(13) 0.0226(12) 0.0108(10)
C51 0.0414(14) 0.0572(16) 0.0580(16) -0.0175(13) -0.0092(12) 0.0144(12)
C52 0.092(2) 0.0686(18) 0.0456(14) 0.0262(13) 0.0389(14) 0.0555(17)
C53 0.0557(15) 0.0670(17) 0.0511(14) 0.0228(13) 0.0234(12) 0.0455(14)
C54 0.0662(17) 0.0391(13) 0.0654(17) 0.0193(12) 0.0357(14) 0.0230(12)
C55 0.030(4) 0.039(4) 0.016(3) 0.001(2) 0.0098(19) 0.017(3)
Si14 0.0456(5) 0.0529(6) 0.0223(4) -0.0022(4) 0.0054(4) 0.0335(5)
Si15 0.0378(5) 0.0355(5) 0.0271(4) -0.0051(4) 0.0142(4) 0.0082(4)
Si16 0.0306(4) 0.0327(5) 0.0194(4) -0.0014(3) 0.0045(3) 0.0119(4)
C56 0.067(3) 0.045(3) 0.029(2) 0.0077(19) 0.012(2) 0.036(3)
C57 0.050(4) 0.065(4) 0.025(3) -0.006(3) 0.011(3) 0.035(3)
C58 0.082(3) 0.065(3) 0.0335(19) 0.0029(18) 0.013(2) 0.055(3)
C59 0.063(4) 0.119(9) 0.033(3) 0.014(5) -0.001(3) 0.006(5)
C60 0.072(3) 0.0391(19) 0.0380(19) 0.0021(15) 0.0300(19) 0.0170(18)
C61 0.100(4) 0.0321(19) 0.085(3) 0.015(2) 0.066(3) 0.028(2)
C62 0.050(2) 0.034(2) 0.032(2) -0.0047(16) 0.0131(18) 0.0055(19)
C63 0.038(4) 0.054(4) 0.024(3) 0.002(2) 0.006(2) 0.023(3)
C64 0.049(3) 0.052(4) 0.022(2) -0.007(2) 0.0034(19) 0.022(3)
C65 0.024(5) 0.044(7) 0.015(4) 0.009(4) 0.012(3) 0.013(5)
Si17 0.0458(10) 0.0296(9) 0.0311(9) -0.0028(7) 0.0154(7) 0.0134(7)
Si18 0.0283(9) 0.0651(12) 0.0277(8) -0.0069(8) 0.0112(7) 0.0125(8)
Si19 0.0434(11) 0.0708(16) 0.0247(8) 0.0140(9) 0.0138(8) 0.0288(10)
C66 0.039(4) 0.043(5) 0.044(5) 0.000(4) 0.009(4) 0.000(4)
C67 0.065(6) 0.035(5) 0.034(4) 0.010(3) 0.020(4) 0.017(4)
C68 0.089(6) 0.039(4) 0.050(4) 0.003(3) 0.032(4) 0.034(4)
C69 0.038(5) 0.106(12) 0.030(6) 0.022(5) 0.024(4) 0.037(7)
C70 0.046(5) 0.171(11) 0.042(4) -0.027(5) 0.019(4) 0.036(6)
C71 0.101(10) 0.062(8) 0.040(7) 0.019(5) 0.011(6) 0.046(8)
C72 0.033(4) 0.081(10) 0.045(6) 0.002(6) 0.019(4) 0.019(6)
C73 0.079(6) 0.079(6) 0.055(5) 0.022(5) 0.021(5) 0.013(5)
C74 0.037(7) 0.054(7) 0.025(5) 0.002(4) 0.008(4) 0.022(6)
C75 0.106(11) 0.086(12) 0.111(10) 0.056(9) 0.052(9) 0.054(10)
C76 0.118(11) 0.074(10) 0.113(11) 0.063(8) 0.077(9) 0.067(9)
C77 0.075(11) 0.069(10) 0.134(15) 0.062(10) 0.069(10) 0.047(9)
C78 0.072(10) 0.077(9) 0.115(11) 0.054(9) 0.050(8) 0.048(8)
C79 0.080(11) 0.105(6) 0.155(15) 0.062(10) 0.058(10) 0.034(8)
C80 0.117(15) 0.084(8) 0.142(16) 0.021(11) 0.071(12) 0.040(10)
C81 0.096(12) 0.051(7) 0.18(2) 0.048(11) 0.090(15) 0.035(8)
C82 0.082(9) 0.059(7) 0.149(17) 0.058(10) 0.088(12) 0.049(7)
C83 0.078(14) 0.070(12) 0.17(2) 0.074(14) 0.092(14) 0.046(10)
C84 0.066(9) 0.075(9) 0.135(15) 0.062(11) 0.069(11) 0.048(8)
C85 0.073(10) 0.092(7) 0.152(15) 0.060(10) 0.072(10) 0.050(8)
C86 0.115(16) 0.107(12) 0.141(16) 0.032(14) 0.069(13) 0.050(12)
C87 0.047(5) 0.127(10) 0.047(5) 0.027(6) 0.008(4) 0.011(6)
C88 0.024(5) 0.094(9) 0.073(9) 0.056(7) 0.028(6) 0.021(5)
C89 0.068(4) 0.079(5) 0.075(6) 0.053(5) 0.042(4) 0.053(4)
C90 0.098(6) 0.108(6) 0.068(7) 0.018(5) 0.047(5) 0.035(5)
C91 0.069(6) 0.092(6) 0.074(5) 0.055(5) 0.030(4) 0.038(4)
C92 0.059(5) 0.064(6) 0.109(7) 0.042(5) 0.042(5) 0.024(5)
C93 0.040(4) 0.070(6) 0.102(7) 0.032(5) 0.044(5) 0.020(4)
C94 0.054(14) 0.094(8) 0.069(11) 0.010(8) 0.024(11) 0.015(10)
C95 0.049(4) 0.072(6) 0.112(6) 0.026(5) 0.041(4) 0.039(4)
C96 0.054(6) 0.085(8) 0.108(9) 0.059(8) 0.051(7) 0.046(6)
C97 0.092(5) 0.095(5) 0.091(7) 0.048(5) 0.046(5) 0.041(4)
C98 0.109(8) 0.099(7) 0.097(8) -0.012(6) 0.037(6) 0.052(6)
C99 0.155(13) 0.082(8) 0.101(9) 0.008(7) 0.068(9) 0.071(9)
C100 0.075(6) 0.078(6) 0.075(5) 0.031(5) 0.045(5) 0.040(5)
C101 0.041(11) 0.088(9) 0.071(11) 0.015(8) 0.012(8) 0.038(10)
C102 0.037(4) 0.077(5) 0.096(6) 0.026(5) 0.041(4) 0.030(4)
C103 0.040(6) 0.117(10) 0.112(11) 0.057(9) 0.025(7) 0.026(6)
C104 0.060(7) 0.086(9) 0.208(19) 0.066(11) 0.076(10) 0.027(7)
C105 0.078(5) 0.103(7) 0.097(6) 0.050(6) 0.044(5) 0.044(6)
C106 0.090(5) 0.094(6) 0.084(7) 0.030(6) 0.052(5) 0.043(5)
C107 0.071(5) 0.082(6) 0.103(7) 0.018(6) 0.039(5) 0.041(5)

loop_
_atom_type_symbol
_atom_type_description
_atom_type_scat_dispersion_real
_atom_type_scat_dispersion_imag
_atom_type_scat_source
C C 0.0033 0.0016 'International Tables Vol C Tables 4.2.6.8 and 6.1.1.4'
H H 0.0000 0.0000 'International Tables Vol C Tables 4.2.6.8 and 6.1.1.4'
O O 0.0106 0.0060 'International Tables Vol C Tables 4.2.6.8 and 6.1.1.4'
Si Si 0.0817 0.0704 'International Tables Vol C Tables 4.2.6.8 and 6.1.1.4'

loop_
_geom_angle_atom_site_label_1
_geom_angle_atom_site_label_2
_geom_angle_atom_site_label_3
_geom_angle
O2 Si1 O1 87.89(7)
O2 Si1 C1 104.32(8)
O1 Si1 C1 111.32(9)
O2 Si1 C5 124.62(8)
O1 Si1 C5 116.87(8)
C1 Si1 C5 109.78(9)
O2 Si1 Si2 45.40(5)
O1 Si1 Si2 45.31(5)
C1 Si1 Si2 102.58(7)
C5 Si1 Si2 147.56(6)
O1 Si2 O2 87.77(7)
O1 Si2 C4 104.27(9)
O2 Si2 C4 110.48(9)
O1 Si2 C35 125.22(8)
O2 Si2 C35 117.65(8)
C4 Si2 C35 109.32(9)
O1 Si2 Si1 45.33(5)
O2 Si2 Si1 45.25(5)
C4 Si2 Si1 101.93(7)
C35 Si2 Si1 148.65(7)
C2 C1 Si1 127.45(16)
C1 C2 C3 129.3(2)
C4 C3 C2 129.7(2)
C3 C4 Si2 127.84(18)
Si2 O1 Si1 89.37(7)
Si1 O2 Si2 89.35(7)
C10 C5 C6 117.90(17)
C10 C5 Si1 125.36(14)
C6 C5 Si1 116.62(14)
C7 C6 C5 120.04(17)
C7 C6 C11 118.34(16)
C5 C6 C11 121.60(17)
C6 C7 C8 123.12(17)
C9 C8 C7 115.73(17)
C9 C8 C25 123.89(16)
C7 C8 C25 120.37(16)
C8 C9 C10 123.71(17)
C9 C10 C5 119.49(17)
C9 C10 C12 118.63(16)
C5 C10 C12 121.88(17)
C6 C11 Si4 114.60(14)
C6 C11 Si3 111.74(13)
Si4 C11 Si3 118.98(10)
C10 C12 Si6 111.05(12)
C10 C12 Si5 112.99(13)
Si6 C12 Si5 119.09(10)
C13 Si3 C14 109.17(13)
C13 Si3 C15 106.99(13)
C14 Si3 C15 109.03(13)
C13 Si3 C11 107.84(9)
C14 Si3 C11 107.53(12)
C15 Si3 C11 116.13(11)
C18 Si4 C16 109.38(13)
C18 Si4 C17 107.63(13)
C16 Si4 C17 106.61(12)
C18 Si4 C11 110.36(10)
C16 Si4 C11 107.91(11)
C17 Si4 C11 114.81(11)
C21 Si5 C20 107.04(11)
C21 Si5 C19 111.51(12)
C20 Si5 C19 105.39(11)
C21 Si5 C12 107.41(9)
C20 Si5 C12 110.82(10)
C19 Si5 C12 114.46(11)
C23 Si6 C24 107.39(12)
C23 Si6 C22 107.78(12)
C24 Si6 C22 108.18(12)
C23 Si6 C12 114.35(10)
C24 Si6 C12 108.54(10)
C22 Si6 C12 110.41(10)
C8 C25 Si8 104.44(12)
C8 C25 Si9 113.65(12)
Si8 C25 Si9 108.15(9)
C8 C25 Si7 107.88(12)
Si8 C25 Si7 115.95(10)
Si9 C25 Si7 106.98(9)
C28 Si7 C27 101.18(11)
C28 Si7 C26 105.94(11)
C27 Si7 C26 107.33(11)
C28 Si7 C25 115.70(10)
C27 Si7 C25 117.04(9)
C26 Si7 C25 108.79(9)
C29 Si8 C30 106.54(11)
C29 Si8 C31 103.23(10)
C30 Si8 C31 108.34(12)
C29 Si8 C25 115.60(9)
C30 Si8 C25 108.57(9)
C31 Si8 C25 114.08(10)
C34 Si9 C33 108.68(10)
C34 Si9 C32 105.36(11)
C33 Si9 C32 101.40(11)
C34 Si9 C25 110.41(9)
C33 Si9 C25 114.91(9)
C32 Si9 C25 115.29(10)
C36 C35 C40 118.07(17)
C36 C35 Si2 115.94(13)
C40 C35 Si2 125.81(14)
C37 C36 C35 119.78(17)
C37 C36 C41 118.05(17)
C35 C36 C41 122.14(17)
C36 C37 C38 123.26(19)
C39 C38 C37 115.66(17)
C39 C38 C65 119.8(8)
C37 C38 C65 123.3(8)
C39 C38 C55 125.4(4)
C37 C38 C55 118.7(4)
C65 C38 C55 16.0(6)
C38 C39 C40 123.92(17)
C39 C40 C35 119.30(17)
C39 C40 C42 118.77(16)
C35 C40 C42 121.93(17)
C36 C41 Si10 112.39(15)
C36 C41 Si11 114.43(15)
Si10 C41 Si11 118.21(11)
C40 C42 Si13 111.88(13)
C40 C42 Si12 113.22(13)
Si13 C42 Si12 118.61(10)
C43 Si10 C44 109.21(12)
C43 Si10 C45 107.36(14)
C44 Si10 C45 108.70(12)
C43 Si10 C41 108.59(10)
C44 Si10 C41 107.98(11)
C45 Si10 C41 114.90(13)
C48 Si11 C47 107.62(15)
C48 Si11 C46 109.71(15)
C47 Si11 C46 105.80(13)
C48 Si11 C41 110.00(11)
C47 Si11 C41 115.76(14)
C46 Si11 C41 107.79(11)
C50 Si12 C49 107.55(12)
C50 Si12 C51 106.10(13)
C49 Si12 C51 110.60(13)
C50 Si12 C42 110.08(10)
C49 Si12 C42 108.40(10)
C51 Si12 C42 113.93(12)
C52 Si13 C53 107.47(12)
C52 Si13 C54 107.05(14)
C53 Si13 C54 108.91(12)
C52 Si13 C42 114.44(10)
C53 Si13 C42 110.97(10)
C54 Si13 C42 107.82(10)
C38 C55 Si16 112.7(5)
C38 C55 Si15 107.6(5)
Si16 C55 Si15 109.3(4)
C38 C55 Si14 103.4(5)
Si16 C55 Si14 106.9(4)
Si15 C55 Si14 116.9(5)
C57 Si14 C56 103.3(3)
C57 Si14 C58 101.4(3)
C56 Si14 C58 105.5(2)
C57 Si14 C55 121.1(4)
C56 Si14 C55 108.5(3)
C58 Si14 C55 115.4(3)
C59 Si15 C61 103.2(4)
C59 Si15 C60 105.6(4)
C61 Si15 C60 108.4(2)
C59 Si15 C55 117.2(4)
C61 Si15 C55 107.4(3)
C60 Si15 C55 114.3(3)
C62 Si16 C63 107.8(2)
C62 Si16 C64 106.7(3)
C63 Si16 C64 102.8(3)
C62 Si16 C55 111.8(2)
C63 Si16 C55 115.1(4)
C64 Si16 C55 112.0(4)
C38 C65 Si19 111.8(12)
C38 C65 Si17 113.6(7)
Si19 C65 Si17 108.7(10)
C38 C65 Si18 109.3(11)
Si19 C65 Si18 105.1(6)
Si17 C65 Si18 107.9(10)
C66 Si17 C67 106.6(4)
C66 Si17 C68 104.2(4)
C67 Si17 C68 107.1(4)
C66 Si17 C65 114.2(7)
C67 Si17 C65 108.6(6)
C68 Si17 C65 115.6(6)
C69 Si18 C70 97.0(7)
C69 Si18 C71 94.3(9)
C70 Si18 C71 100.1(8)
C69 Si18 C65 126.8(7)
C70 Si18 C65 117.7(7)
C71 Si18 C65 115.6(9)
C73 Si19 C74 105.8(6)
C73 Si19 C65 112.1(6)
C74 Si19 C65 119.3(6)
C73 Si19 C72 110.7(5)
C74 Si19 C72 96.0(6)
C65 Si19 C72 111.7(8)
C75 C76 C77 112.8(16)
C78 C77 C76 114.3(18)
C79 C78 C77 113.5(17)
C80 C79 C78 114.1(19)
C83 C82 C81 114.1(14)
C82 C83 C84 116.5(18)
C85 C84 C83 113.6(17)
C84 C85 C86 114.0(17)
C89 C88 C93 120.0
C89 C88 C87 123.6(8)
C93 C88 C87 116.4(8)
C88 C89 C90 120.0
C91 C90 C89 120.0
C92 C91 C90 120.0
C93 C92 C91 120.0
C92 C93 C88 120.0
C96 C95 C100 120.0
C96 C95 C94 124.1(15)
C100 C95 C94 115.8(15)
C95 C96 C97 120.0
C98 C97 C96 120.0
C99 C98 C97 120.0
C98 C99 C100 120.0
C99 C100 C95 120.0
C103 C102 C107 120.0
C103 C102 C101 118.4(16)
C107 C102 C101 121.6(16)
C102 C103 C104 120.0
C103 C104 C105 120.0
C104 C105 C106 120.0
C107 C106 C105 120.0
C106 C107 C102 120.0

loop_
_geom_bond_atom_site_label_1
_geom_bond_atom_site_label_2
_geom_bond_distance
Si1 O2 1.6888(13)
Si1 O1 1.6910(14)
Si1 C1 1.862(2)
Si1 C5 1.8718(19)
Si1 Si2 2.3777(7)
Si2 O1 1.6904(14)
Si2 O2 1.6931(14)
Si2 C4 1.857(2)
Si2 C35 1.8732(19)
C1 C2 1.342(3)
C2 C3 1.467(3)
C3 C4 1.343(3)
C5 C10 1.421(3)
C5 C6 1.424(3)
C6 C7 1.397(3)
C6 C11 1.522(3)
C7 C8 1.405(3)
C8 C9 1.399(3)
C8 C25 1.556(3)
C9 C10 1.400(3)
C10 C12 1.529(2)
C11 Si4 1.910(2)
C11 Si3 1.910(2)
C12 Si6 1.9011(19)
C12 Si5 1.901(2)
Si3 C13 1.863(3)
Si3 C14 1.868(3)
Si3 C15 1.873(3)
Si4 C18 1.864(3)
Si4 C16 1.877(2)
Si4 C17 1.883(2)
Si5 C21 1.871(2)
Si5 C20 1.872(2)
Si5 C19 1.875(2)
Si6 C23 1.867(2)
Si6 C24 1.870(3)
Si6 C22 1.870(2)
C25 Si8 1.9320(19)
C25 Si9 1.9337(19)
C25 Si7 1.9340(19)
Si7 C28 1.871(2)
Si7 C27 1.877(2)
Si7 C26 1.884(2)
Si8 C29 1.874(2)
Si8 C30 1.875(2)
Si8 C31 1.877(2)
Si9 C34 1.873(2)
Si9 C33 1.876(2)
Si9 C32 1.887(2)
C35 C36 1.423(3)
C35 C40 1.423(3)
C36 C37 1.402(3)
C36 C41 1.527(3)
C37 C38 1.404(3)
C38 C39 1.396(3)
C38 C65 1.50(2)
C38 C55 1.611(10)
C39 C40 1.402(3)
C40 C42 1.519(3)
C41 Si10 1.898(2)
C41 Si11 1.907(2)
C42 Si13 1.899(2)
C42 Si12 1.901(2)
Si10 C43 1.859(3)
Si10 C44 1.872(2)
Si10 C45 1.874(3)
Si11 C48 1.862(3)
Si11 C47 1.870(3)
Si11 C46 1.872(2)
Si12 C50 1.861(3)
Si12 C49 1.870(2)
Si12 C51 1.883(3)
Si13 C52 1.866(2)
Si13 C53 1.868(2)
Si13 C54 1.875(3)
C55 Si16 1.915(10)
C55 Si15 1.918(6)
C55 Si14 1.924(11)
Si14 C57 1.761(10)
Si14 C56 1.878(5)
Si14 C58 1.884(4)
Si15 C59 1.789(10)
Si15 C61 1.857(4)
Si15 C60 1.860(3)
Si16 C62 1.865(5)
Si16 C63 1.876(9)
Si16 C64 1.899(8)
C65 Si19 1.942(19)
C65 Si17 1.944(16)
C65 Si18 1.950(17)
Si17 C66 1.863(8)
Si17 C67 1.876(9)
Si17 C68 1.897(7)
Si18 C69 1.72(2)
Si18 C70 1.880(7)
Si18 C71 1.906(18)
Si19 C73 1.853(10)
Si19 C74 1.888(14)
Si19 C72 1.958(15)
C75 C76 1.50(3)
C76 C77 1.56(2)
C77 C78 1.52(2)
C78 C79 1.51(3)
C79 C80 1.51(3)
C81 C82 1.54(3)
C82 C83 1.50(3)
C83 C84 1.51(2)
C84 C85 1.46(3)
C85 C86 1.57(3)
C87 C88 1.547(10)
C88 C89 1.3900
C88 C93 1.3900
C89 C90 1.3900
C90 C91 1.3900
C91 C92 1.3900
C92 C93 1.3900
C94 C95 1.49(4)
C95 C96 1.3900
C95 C100 1.3900
C96 C97 1.3900
C97 C98 1.3900
C98 C99 1.3900
C99 C100 1.3900
C101 C102 1.50(4)
C102 C103 1.3900
C102 C107 1.3900
C103 C104 1.3900
C104 C105 1.3900
C105 C106 1.3900
C106 C107 1.3900
